data_7062915
loop_
_publ_author_name
'Li, Jingwen'
'Zhang, Xun'
'Wang, Yaxi'
'Su, Dongshuai'
'Pang, Siping'
'He, Chunlin'

_publ_section_title
;
 Towards improved comprehensive energetic properties by skeleton
 modification
;
_journal_issue 3
_journal_name_full 'New Journal of Chemistry'
_journal_page_first 1067
_journal_page_last 1070
_journal_paper_doi 10.1039/D3NJ05248F
_journal_volume 48
_journal_year 2024
_chemical_formula_moiety 'C4 H N9 O5, H2 O, 2(H4 N)'
_chemical_formula_sum 'C4 H11 N11 O6'
_chemical_formula_weight 309.24
_chemical_name_systematic 'Diammonium 6-nitroamino-3-nitroimino-8-oxo-7,8-dihydro-[1,2,4]triazolo[3,4-f][1,2,4]triazine'
_space_group_crystal_system triclinic
_space_group_IT_number 2
_space_group_name_Hall '-P 1'
_space_group_name_H-M_alt 'P -1'
_atom_sites_solution_hydrogens mixed
_atom_sites_solution_primary dual
_audit_creation_date 2022-11-29
_audit_creation_method
;
Olex2 1.2
(compiled 2018.05.29 svn.r3508 for OlexSys, GUI svn.r5506)
;
_audit_update_record
;
2023-06-28 deposited with the CCDC.	2023-12-11 downloaded from the CCDC.
;
_cell_angle_alpha 89.131(4)
_cell_angle_beta 87.895(4)
_cell_angle_gamma 75.168(4)
_cell_formula_units_Z 4
_cell_length_a 8.1297(10)
_cell_length_b 8.7667(11)
_cell_length_c 16.667(2)
_cell_measurement_reflns_used 1578
_cell_measurement_temperature 170
_cell_measurement_theta_max 25.95
_cell_measurement_theta_min 2.83
_cell_volume 1147.5(2)
_computing_cell_refinement 'SAINT V8.40A (?, 2016)'
_computing_data_reduction 'SAINT V8.40A (?, 2016)'
_computing_molecular_graphics 'Olex2 (Dolomanov et al., 2009)'
_computing_publication_material 'Olex2 (Dolomanov et al., 2009)'
_computing_structure_refinement 'ShelXL (Sheldrick, 2015)'
_computing_structure_solution 'ShelXT (Sheldrick, 2015)'
_diffrn_ambient_temperature 170.0
_diffrn_measured_fraction_theta_full 0.992
_diffrn_measured_fraction_theta_max 0.985
_diffrn_measurement_device_type 'Bruker D8 VENTURE'
_diffrn_measurement_method '\f and \w scans'
_diffrn_radiation_type MoK\a
_diffrn_radiation_wavelength 0.71073
_diffrn_reflns_av_R_equivalents 0
_diffrn_reflns_av_unetI/netI 0.1850
_diffrn_reflns_Laue_measured_fraction_full 0.992
_diffrn_reflns_Laue_measured_fraction_max 0.985
_diffrn_reflns_number 4633
_diffrn_reflns_point_group_measured_fraction_full 0.992
_diffrn_reflns_point_group_measured_fraction_max 0.985
_diffrn_reflns_theta_full 25.242
_diffrn_reflns_theta_max 26.406
_diffrn_reflns_theta_min 2.403
_diffrn_standards_number 0
_exptl_absorpt_coefficient_mu 0.162
_exptl_absorpt_correction_T_max 0.7856
_exptl_absorpt_correction_T_min 0.5623
_exptl_absorpt_correction_type multi-scan
_exptl_absorpt_process_details
;
 TWINABS-2012/1 (Bruker,2012) was used for absorption correction.

Final HKLF 4 output contains 12687 reflections, Rint = 0.0565
 (5128 with I > 3sig(I), Rint = 0.0369)
;
_exptl_crystal_colour colourless
_exptl_crystal_colour_primary colourless
_exptl_crystal_density_diffrn 1.790
_exptl_crystal_description needle
_exptl_crystal_F_000 640
_exptl_crystal_size_max 0.12
_exptl_crystal_size_mid 0.08
_exptl_crystal_size_min 0.05
_refine_diff_density_max 0.334
_refine_diff_density_min -0.343
_refine_diff_density_rms 0.079
_refine_ls_extinction_method none
_refine_ls_goodness_of_fit_ref 1.021
_refine_ls_hydrogen_treatment mixed
_refine_ls_matrix_type full
_refine_ls_number_parameters 459
_refine_ls_number_reflns 4633
_refine_ls_number_restraints 22
_refine_ls_restrained_S_all 1.019
_refine_ls_R_factor_all 0.1423
_refine_ls_R_factor_gt 0.0673
_refine_ls_shift/su_max 0.000
_refine_ls_shift/su_mean 0.000
_refine_ls_structure_factor_coef Fsqd
_refine_ls_weighting_details 'w=1/[\s^2^(Fo^2^)+(0.0416P)^2^+1.4961P] where P=(Fo^2^+2Fc^2^)/3'
_refine_ls_weighting_scheme calc
_refine_ls_wR_factor_gt 0.1224
_refine_ls_wR_factor_ref 0.1424
_reflns_Friedel_coverage 0.000
_reflns_number_gt 2778
_reflns_number_total 4633
_reflns_threshold_expression 'I > 2\s(I)'
_cod_data_source_file d3nj05248f2.cif
_cod_data_source_block mo_20221539_0m_4
_cod_depositor_comments 'Adding full bibliography for 7062914--7062915.cif.'
_cod_database_code 7062915
_shelx_shelxl_version_number 2018/3
_shelx_space_group_comment
;
The symmetry employed for this shelxl refinement is uniquely defined
by the following loop, which should always be used as a source of
symmetry information in preference to the above space-group names.
They are only intended as comments.
;
_shelx_estimated_absorpt_t_max 0.992
_shelx_estimated_absorpt_t_min 0.981
_olex2_refinement_description
;
1. Fixed Uiso
 At 1.2 times of:
  All N(H) groups
2. Restrained distances
 N4-H4D = N4-H4C = N4-H4B = N4-H4A
 0.87 with sigma of 0.02
 N11-H11B = N11-H11A = N11-H11C = N11-H11D
 0.87 with sigma of 0.02
 N13-H13D = N13-H13C = N13-H13A = N13-H13B
 0.87 with sigma of 0.02
 O7-H7B = O7-H7A
 0.87 with sigma of 0.02
 H7A-H7B
 1.46 with sigma of 0.02
 O6-H6A = O6-H6B
 0.87 with sigma of 0.02
 N12-H12B = N12-H12D = N12-H12A = N12-H12C
 0.87 with sigma of 0.02
 H12C-H12B
 1.46 with sigma of 0.02
3.a Aromatic/amide H refined with riding coordinates:
 N20(H20), N3(H3)
;
_olex2_submission_special_instructions 'No special instructions were received'

loop_
_space_group_symop_operation_xyz
'x, y, z'
'-x, -y, -z'

loop_
_atom_site_label
_atom_site_type_symbol
_atom_site_fract_x
_atom_site_fract_y
_atom_site_fract_z
_atom_site_U_iso_or_equiv
_atom_site_adp_type
_atom_site_occupancy
_atom_site_site_symmetry_order
_atom_site_calc_flag
_atom_site_refinement_flags_posn
_atom_site_refinement_flags_adp
_atom_site_refinement_flags_occupancy
_atom_site_disorder_assembly
_atom_site_disorder_group
O3 O 0.7585(3) 0.7897(3) 0.62877(15) 0.0232(6) Uani 1 1 d . . . . .
O12 O 1.5788(3) 0.8891(3) 0.19949(15) 0.0248(6) Uani 1 1 d . . . . .
O10 O 1.2614(3) 0.8048(3) -0.12686(15) 0.0231(6) Uani 1 1 d . . . . .
O8 O 1.1745(3) 0.0741(3) 0.14491(16) 0.0283(6) Uani 1 1 d . . . . .
O11 O 1.5277(3) 0.9356(3) 0.07311(15) 0.0258(6) Uani 1 1 d . . . . .
O2 O 1.1070(3) 0.9007(3) 0.30218(15) 0.0300(7) Uani 1 1 d . . . . .
O4 O 0.5921(3) 0.1213(3) 0.46502(16) 0.0311(7) Uani 1 1 d . . . . .
O1 O 1.0414(3) 0.9375(3) 0.42932(15) 0.0287(6) Uani 1 1 d . . . . .
O5 O 0.7026(3) 0.0851(3) 0.34387(16) 0.0309(7) Uani 1 1 d . . . . .
O9 O 1.0855(3) 0.1211(3) 0.02254(16) 0.0297(6) Uani 1 1 d . . . . .
O6 O 0.5697(4) 0.4906(3) 0.25965(19) 0.0340(7) Uani 1 1 d D . . . .
N18 N 1.2649(3) 0.5074(3) 0.02056(17) 0.0169(6) Uani 1 1 d . . . . .
N19 N 1.3372(3) 0.5562(3) 0.08563(18) 0.0196(7) Uani 1 1 d . . . . .
N20 N 1.3575(3) 0.7705(3) 0.00080(17) 0.0192(7) Uani 1 1 d . . . . .
H20 H 1.393656 0.856767 -0.003262 0.023 Uiso 1 1 calc R . . . .
N6 N 0.7733(3) 0.5053(3) 0.47692(17) 0.0169(7) Uani 1 1 d . . . . .
N22 N 1.5186(4) 0.8561(3) 0.13489(19) 0.0223(7) Uani 1 1 d . . . . .
N1 N 1.0403(4) 0.8633(3) 0.36621(19) 0.0225(7) Uani 1 1 d . . . . .
N7 N 0.6362(4) 0.3653(3) 0.54959(18) 0.0219(7) Uani 1 1 d . . . . .
N3 N 0.8611(3) 0.7668(3) 0.49934(17) 0.0196(7) Uani 1 1 d . . . . .
H3 H 0.892880 0.854923 0.503793 0.024 Uiso 1 1 calc R . . . .
N16 N 1.1434(4) 0.3708(3) -0.05638(18) 0.0205(7) Uani 1 1 d . . . . .
N5 N 0.8565(4) 0.5559(3) 0.41243(17) 0.0199(7) Uani 1 1 d . . . . .
N15 N 1.2267(4) 0.2783(3) 0.08257(18) 0.0211(7) Uani 1 1 d . . . . .
N17 N 1.1600(4) 0.5031(3) -0.09898(18) 0.0206(7) Uani 1 1 d . . . . .
N10 N 0.6771(4) 0.1613(3) 0.4080(2) 0.0243(7) Uani 1 1 d . . . . .
N2 N 0.9743(4) 0.7401(3) 0.36076(18) 0.0223(7) Uani 1 1 d . . . . .
N21 N 1.4518(4) 0.7342(3) 0.13909(17) 0.0204(7) Uani 1 1 d . . . . .
N14 N 1.1597(4) 0.1562(3) 0.0809(2) 0.0230(7) Uani 1 1 d . . . . .
N8 N 0.6476(4) 0.4938(3) 0.59474(18) 0.0220(7) Uani 1 1 d . . . . .
N9 N 0.7444(4) 0.2825(3) 0.41135(18) 0.0217(7) Uani 1 1 d . . . . .
O7 O 1.1263(5) 0.5180(4) 0.2375(2) 0.0517(9) Uani 1 1 d D . . . .
N13 N 0.9392(5) 0.8716(4) 0.1500(3) 0.0298(8) Uani 1 1 d D . . . .
N4 N 0.5686(4) 0.7642(4) 0.7764(2) 0.0263(8) Uani 1 1 d D . . . .
N11 N 0.4526(5) 0.8853(4) 0.3644(2) 0.0297(8) Uani 1 1 d D . . . .
C6 C 1.2330(4) 0.5819(4) -0.0518(2) 0.0174(8) Uani 1 1 d . . . . .
C1 C 0.8963(4) 0.6893(4) 0.4267(2) 0.0179(8) Uani 1 1 d . . . . .
C5 C 1.2070(4) 0.3742(4) 0.0156(2) 0.0192(8) Uani 1 1 d . . . . .
C3 C 0.7296(4) 0.5752(4) 0.5493(2) 0.0174(8) Uani 1 1 d . . . . .
N12 N 0.9316(5) 0.2973(6) 0.2598(3) 0.0449(10) Uani 1 1 d D . . . .
C8 C 1.3813(4) 0.6885(4) 0.0724(2) 0.0174(8) Uani 1 1 d . . . . .
C4 C 0.7121(4) 0.3731(4) 0.4786(2) 0.0184(8) Uani 1 1 d . . . . .
C2 C 0.7809(4) 0.7183(4) 0.5653(2) 0.0191(8) Uani 1 1 d . . . . .
C7 C 1.2820(4) 0.7285(4) -0.0646(2) 0.0186(8) Uani 1 1 d . . . . .
H4A H 0.636(4) 0.766(4) 0.7330(17) 0.037(12) Uiso 1 1 d D . . . .
H4B H 0.518(4) 0.688(3) 0.767(2) 0.023(10) Uiso 1 1 d D . . . .
H4C H 0.495(4) 0.859(3) 0.779(3) 0.052(14) Uiso 1 1 d D . . . .
H4D H 0.632(5) 0.744(6) 0.820(2) 0.074(18) Uiso 1 1 d D . . . .
H11A H 0.353(4) 0.951(5) 0.354(3) 0.077(19) Uiso 1 1 d D . . . .
H11B H 0.443(6) 0.809(4) 0.399(2) 0.061(15) Uiso 1 1 d D . . . .
H11C H 0.523(4) 0.938(4) 0.383(3) 0.048(13) Uiso 1 1 d D . . . .
H11D H 0.504(6) 0.854(5) 0.3173(18) 0.064(17) Uiso 1 1 d D . . . .
H13A H 0.932(5) 0.797(4) 0.117(2) 0.041(13) Uiso 1 1 d D . . . .
H13B H 1.011(6) 0.923(6) 0.130(3) 0.10(2) Uiso 1 1 d D . . . .
H13C H 0.835(4) 0.932(6) 0.156(4) 0.10(2) Uiso 1 1 d D . . . .
H13D H 0.974(8) 0.844(8) 0.198(2) 0.13(3) Uiso 1 1 d D . . . .
H7A H 1.092(6) 0.589(5) 0.275(2) 0.075(18) Uiso 1 1 d D . . . .
H7B H 1.192(7) 0.545(6) 0.200(3) 0.12(3) Uiso 1 1 d D . . . .
H12A H 0.885(6) 0.292(6) 0.3077(18) 0.081(19) Uiso 1 1 d D . . . .
H12B H 0.985(6) 0.371(4) 0.255(3) 0.09(2) Uiso 1 1 d D . . . .
H6A H 0.505(5) 0.515(5) 0.3032(18) 0.054(15) Uiso 1 1 d D . . . .
H6B H 0.534(7) 0.575(4) 0.230(3) 0.10(2) Uiso 1 1 d D . . . .
H12C H 0.994(6) 0.202(3) 0.265(4) 0.13(3) Uiso 1 1 d D . . . .
H12D H 0.860(7) 0.293(8) 0.222(3) 0.11(3) Uiso 1 1 d D . . . .

loop_
_atom_site_aniso_label
_atom_site_aniso_U_11
_atom_site_aniso_U_22
_atom_site_aniso_U_33
_atom_site_aniso_U_23
_atom_site_aniso_U_13
_atom_site_aniso_U_12
O3 0.0294(14) 0.0226(13) 0.0197(15) -0.0037(11) 0.0027(11) -0.0106(11)
O12 0.0319(15) 0.0280(14) 0.0178(15) -0.0051(11) -0.0057(12) -0.0125(11)
O10 0.0259(14) 0.0248(14) 0.0200(15) 0.0036(12) -0.0017(11) -0.0089(11)
O8 0.0329(15) 0.0246(14) 0.0289(17) 0.0098(12) 0.0016(12) -0.0108(11)
O11 0.0363(15) 0.0252(14) 0.0210(15) 0.0041(12) -0.0029(12) -0.0174(12)
O2 0.0370(15) 0.0384(16) 0.0194(16) 0.0020(12) 0.0073(12) -0.0194(13)
O4 0.0397(16) 0.0294(15) 0.0299(17) 0.0014(13) -0.0013(13) -0.0194(13)
O1 0.0440(17) 0.0267(14) 0.0215(16) -0.0052(12) 0.0012(13) -0.0201(12)
O5 0.0370(16) 0.0279(14) 0.0297(17) -0.0111(13) -0.0049(13) -0.0103(12)
O9 0.0396(16) 0.0284(15) 0.0272(17) -0.0041(12) -0.0048(13) -0.0187(12)
O6 0.0332(17) 0.0399(18) 0.0288(19) 0.0024(15) 0.0004(14) -0.0098(14)
N18 0.0182(15) 0.0165(14) 0.0161(17) -0.0028(13) -0.0018(12) -0.0044(12)
N19 0.0236(16) 0.0185(15) 0.0189(18) 0.0031(13) -0.0035(13) -0.0094(13)
N20 0.0259(16) 0.0161(15) 0.0165(17) 0.0004(13) -0.0025(13) -0.0069(12)
N6 0.0191(15) 0.0192(15) 0.0140(17) 0.0009(13) 0.0017(12) -0.0080(12)
N22 0.0261(17) 0.0182(16) 0.0228(19) 0.0019(14) 0.0008(14) -0.0066(13)
N1 0.0233(16) 0.0224(16) 0.0216(19) 0.0024(14) -0.0006(14) -0.0056(13)
N7 0.0247(16) 0.0190(16) 0.0222(19) 0.0019(13) -0.0013(14) -0.0061(13)
N3 0.0256(16) 0.0154(15) 0.0203(18) 0.0006(13) 0.0024(13) -0.0101(12)
N16 0.0234(16) 0.0175(15) 0.0202(18) -0.0026(13) -0.0026(13) -0.0042(12)
N5 0.0241(16) 0.0189(15) 0.0178(17) 0.0004(13) 0.0035(13) -0.0082(13)
N15 0.0257(16) 0.0178(15) 0.0232(19) 0.0013(13) -0.0014(13) -0.0114(13)
N17 0.0244(16) 0.0174(15) 0.0209(18) 0.0016(13) 0.0002(13) -0.0071(12)
N10 0.0256(17) 0.0202(16) 0.028(2) -0.0015(15) -0.0050(15) -0.0063(13)
N2 0.0313(17) 0.0196(16) 0.0191(18) -0.0016(13) 0.0031(14) -0.0124(13)
N21 0.0236(16) 0.0190(15) 0.0206(18) 0.0002(13) -0.0031(13) -0.0088(13)
N14 0.0186(16) 0.0201(16) 0.029(2) -0.0002(15) 0.0051(14) -0.0028(13)
N8 0.0254(16) 0.0185(16) 0.0230(18) 0.0003(14) -0.0011(14) -0.0070(13)
N9 0.0263(16) 0.0156(15) 0.0257(19) -0.0004(13) -0.0035(14) -0.0099(13)
O7 0.064(2) 0.057(2) 0.033(2) -0.0174(17) 0.0162(18) -0.0147(18)
N13 0.031(2) 0.027(2) 0.034(2) -0.0072(18) -0.0044(18) -0.0113(17)
N4 0.0252(19) 0.030(2) 0.024(2) 0.0009(17) 0.0015(17) -0.0078(16)
N11 0.038(2) 0.0227(19) 0.033(2) 0.0063(17) -0.0014(19) -0.0148(17)
C6 0.0173(17) 0.0220(18) 0.012(2) 0.0007(16) -0.0011(14) -0.0042(14)
C1 0.0149(17) 0.0187(18) 0.019(2) 0.0006(15) -0.0037(15) -0.0022(14)
C5 0.0170(18) 0.0138(17) 0.027(2) -0.0022(16) 0.0019(16) -0.0051(14)
C3 0.0178(18) 0.0181(18) 0.015(2) 0.0016(15) -0.0013(15) -0.0018(14)
N12 0.031(2) 0.077(3) 0.030(3) -0.014(2) 0.001(2) -0.019(2)
C8 0.0156(17) 0.0160(18) 0.020(2) 0.0008(15) 0.0000(15) -0.0033(14)
C4 0.0178(18) 0.0160(18) 0.021(2) 0.0015(15) -0.0044(15) -0.0035(14)
C2 0.0203(18) 0.0159(18) 0.020(2) 0.0022(16) -0.0002(15) -0.0025(14)
C7 0.0137(17) 0.0168(18) 0.022(2) -0.0016(16) 0.0026(15) 0.0017(14)

loop_
_atom_type_symbol
_atom_type_description
_atom_type_scat_dispersion_real
_atom_type_scat_dispersion_imag
_atom_type_scat_source
C C 0.0033 0.0016 'International Tables Vol C Tables 4.2.6.8 and 6.1.1.4'
H H 0.0000 0.0000 'International Tables Vol C Tables 4.2.6.8 and 6.1.1.4'
N N 0.0061 0.0033 'International Tables Vol C Tables 4.2.6.8 and 6.1.1.4'
O O 0.0106 0.0060 'International Tables Vol C Tables 4.2.6.8 and 6.1.1.4'

loop_
_geom_angle_atom_site_label_1
_geom_angle_atom_site_label_2
_geom_angle_atom_site_label_3
_geom_angle
_geom_angle_site_symmetry_1
_geom_angle_site_symmetry_3
_geom_angle_publ_flag
H6A O6 H6B 102(5) . . ?
C6 N18 N19 127.5(3) . . ?
C6 N18 C5 105.5(3) . . ?
C5 N18 N19 126.9(3) . . ?
C8 N19 N18 113.1(3) . . ?
C8 N20 H20 117.4 . . ?
C7 N20 H20 117.4 . . ?
C7 N20 C8 125.3(3) . . ?
C3 N6 N5 128.3(3) . . ?
C3 N6 C4 106.1(3) . . ?
C4 N6 N5 125.6(3) . . ?
O12 N22 N21 115.2(3) . . ?
O11 N22 O12 119.9(3) . . ?
O11 N22 N21 124.8(3) . . ?
O2 N1 N2 115.0(3) . . ?
O1 N1 O2 120.7(3) . . ?
O1 N1 N2 124.3(3) . . ?
C4 N7 N8 108.5(3) . . ?
C1 N3 H3 117.1 . . ?
C2 N3 H3 117.1 . . ?
C2 N3 C1 125.7(3) . . ?
C5 N16 N17 108.4(3) . . ?
C1 N5 N6 112.6(3) . . ?
N14 N15 C5 116.7(3) . . ?
C6 N17 N16 106.6(3) . . ?
O4 N10 N9 123.2(3) . . ?
O5 N10 O4 120.5(3) . . ?
O5 N10 N9 116.3(3) . . ?
N1 N2 C1 120.3(3) . . ?
N22 N21 C8 120.1(3) . . ?
O8 N14 N15 114.8(3) . . ?
O9 N14 O8 120.8(3) . . ?
O9 N14 N15 124.4(3) . . ?
C3 N8 N7 106.5(3) . . ?
N10 N9 C4 118.0(3) . . ?
H7A O7 H7B 114(3) . . ?
H13A N13 H13B 110(5) . . ?
H13A N13 H13C 105(4) . . ?
H13A N13 H13D 118(5) . . ?
H13B N13 H13C 113(5) . . ?
H13B N13 H13D 104(6) . . ?
H13C N13 H13D 107(6) . . ?
H4A N4 H4B 104(3) . . ?
H4A N4 H4C 107(4) . . ?
H4A N4 H4D 109(4) . . ?
H4B N4 H4C 112(4) . . ?
H4B N4 H4D 112(4) . . ?
H4C N4 H4D 111(4) . . ?
H11A N11 H11B 113(4) . . ?
H11A N11 H11C 110(4) . . ?
H11A N11 H11D 107(5) . . ?
H11B N11 H11C 110(4) . . ?
H11B N11 H11D 116(4) . . ?
H11C N11 H11D 100(4) . . ?
N18 C6 C7 118.2(3) . . ?
N17 C6 N18 110.9(3) . . ?
N17 C6 C7 130.9(3) . . ?
N5 C1 N3 123.2(3) . . ?
N5 C1 N2 111.6(3) . . ?
N2 C1 N3 125.3(3) . . ?
N18 C5 N15 116.1(3) . . ?
N16 C5 N18 108.5(3) . . ?
N16 C5 N15 135.4(3) . . ?
N6 C3 C2 118.4(3) . . ?
N8 C3 N6 110.7(3) . . ?
N8 C3 C2 130.9(3) . . ?
H12A N12 H12B 114(5) . . ?
H12A N12 H12C 90(5) . . ?
H12A N12 H12D 111(5) . . ?
H12B N12 H12C 117(3) . . ?
H12B N12 H12D 117(6) . . ?
H12C N12 H12D 105(6) . . ?
N19 C8 N20 123.5(3) . . ?
N19 C8 N21 111.4(3) . . ?
N20 C8 N21 125.1(3) . . ?
N7 C4 N6 108.3(3) . . ?
N7 C4 N9 135.7(3) . . ?
N9 C4 N6 116.0(3) . . ?
O3 C2 N3 122.5(3) . . ?
O3 C2 C3 125.8(3) . . ?
N3 C2 C3 111.7(3) . . ?
O10 C7 N20 123.5(3) . . ?
O10 C7 C6 124.1(3) . . ?
N20 C7 C6 112.3(3) . . ?

loop_
_geom_bond_atom_site_label_1
_geom_bond_atom_site_label_2
_geom_bond_distance
_geom_bond_site_symmetry_2
_geom_bond_publ_flag
O3 C2 1.222(4) . ?
O12 N22 1.266(4) . ?
O10 C7 1.219(4) . ?
O8 N14 1.270(4) . ?
O11 N22 1.245(4) . ?
O2 N1 1.256(4) . ?
O4 N10 1.252(4) . ?
O1 N1 1.247(4) . ?
O5 N10 1.252(4) . ?
O9 N14 1.245(4) . ?
O6 H6A 0.876(19) . ?
O6 H6B 0.87(2) . ?
N18 N19 1.377(4) . ?
N18 C6 1.364(4) . ?
N18 C5 1.370(4) . ?
N19 C8 1.312(4) . ?
N20 H20 0.8800 . ?
N20 C8 1.377(4) . ?
N20 C7 1.370(4) . ?
N6 N5 1.377(4) . ?
N6 C3 1.355(4) . ?
N6 C4 1.373(4) . ?
N22 N21 1.317(4) . ?
N1 N2 1.329(4) . ?
N7 N8 1.389(4) . ?
N7 C4 1.323(4) . ?
N3 H3 0.8800 . ?
N3 C1 1.382(4) . ?
N3 C2 1.375(4) . ?
N16 N17 1.384(4) . ?
N16 C5 1.328(5) . ?
N5 C1 1.318(4) . ?
N15 N14 1.321(4) . ?
N15 C5 1.376(5) . ?
N17 C6 1.307(4) . ?
N10 N9 1.316(4) . ?
N2 C1 1.373(4) . ?
N21 C8 1.379(4) . ?
N8 C3 1.311(4) . ?
N9 C4 1.363(4) . ?
O7 H7A 0.870(19) . ?
O7 H7B 0.875(19) . ?
N13 H13A 0.878(19) . ?
N13 H13B 0.88(2) . ?
N13 H13C 0.88(2) . ?
N13 H13D 0.87(2) . ?
N4 H4A 0.892(19) . ?
N4 H4B 0.890(18) . ?
N4 H4C 0.891(19) . ?
N4 H4D 0.90(2) . ?
N11 H11A 0.89(2) . ?
N11 H11B 0.892(19) . ?
N11 H11C 0.892(19) . ?
N11 H11D 0.887(19) . ?
C6 C7 1.451(5) . ?
C3 C2 1.450(5) . ?
N12 H12A 0.88(2) . ?
N12 H12B 0.870(19) . ?
N12 H12C 0.867(19) . ?
N12 H12D 0.88(2) . ?
